data_4320992
loop_
_publ_author_name
'Kerry A. (Fusie) Clark'
'T. Adrian George'
'Tom J. Brett'
'Charles R. Ross'
'Richard K. Shoemaker'

_publ_contact_author_address
;
Department of Chemistry
University of Nebraska-Lincoln, Lincoln, NE 68588-0304
;
_publ_contact_author_email tageorge@unlserve.unl.edu
_publ_contact_author_name 'George, T. Adrian'
_publ_contact_author_phone 1(402)4723513
_publ_section_title
;
 Synthesis, Characterization, Crystal Structures, and Reactions of
 Trigonal Bipyramidal Tin(IV) Complexes Containing a Tetradentate Tripodal
 Tristhiolatophosphine Ligand. Use in the One-Step Synthesis of an
 Iron(IV) Complex
;
_journal_name_full 'Inorganic Chemistry'
_journal_page_first 2252
_journal_page_last 2253
_journal_paper_doi 10.1021/ic991371n
_journal_volume 39
_journal_year 2000
_chemical_formula_moiety 'C24 H17 P S3 Sn'
_chemical_formula_sum 'C24 H17 P S3 Sn'
_chemical_formula_weight 551.22
_chemical_name_common Phenyl[tris(2-thio-phenyl-k3S)phosphine-kP]tin
_chemical_name_systematic
;
   Phenyl[tris(2-thio-phenyl-k3S)phosphine-kP]tin 

;
_space_group_IT_number 14
_symmetry_cell_setting monoclinic
_symmetry_space_group_name_Hall '-P 2ybc'
_symmetry_space_group_name_H-M 'P 1 21/c 1'
_atom_sites_solution_hydrogens geom
_atom_sites_solution_primary direct
_atom_sites_solution_secondary difmap
_audit_creation_method SHELXL-97
_cell_angle_alpha 90.00
_cell_angle_beta 96.94(3)
_cell_angle_gamma 90.00
_cell_formula_units_Z 4
_cell_length_a 10.041(2)
_cell_length_b 12.990(3)
_cell_length_c 17.548(4)
_cell_measurement_reflns_used 25
_cell_measurement_temperature 293(2)
_cell_measurement_theta_max 43
_cell_measurement_theta_min 30
_cell_volume 2272.1(9)
_computing_cell_refinement 'CAD4 Express (Enraf-Nonius, 1988)'
_computing_data_collection 'CAD4 Express (Enraf-Nonius, 1988)'
_computing_data_reduction 'HELENA/PLATON (Spek, 1990)'
_computing_molecular_graphics XP
_computing_publication_material 'SHELXL-97 (Sheldrick, 1997)'
_computing_structure_refinement 'SHELXL-97 (Sheldrick, 1997)'
_computing_structure_solution 'SHELXS-97 (Sheldrick, 1990)'
_diffrn_ambient_temperature 293(2)
_diffrn_measured_fraction_theta_full 1.000
_diffrn_measured_fraction_theta_max 1.000
_diffrn_measurement_device_type counter
_diffrn_measurement_method omega-2theta
_diffrn_radiation_monochromator graphite
_diffrn_radiation_source 'fine-focus sealed tube'
_diffrn_radiation_type CuK\a
_diffrn_radiation_wavelength 1.54178
_diffrn_reflns_av_R_equivalents 0.0495
_diffrn_reflns_av_sigmaI/netI 0.0403
_diffrn_reflns_limit_h_max 12
_diffrn_reflns_limit_h_min -1
_diffrn_reflns_limit_k_max 1
_diffrn_reflns_limit_k_min -15
_diffrn_reflns_limit_l_max 21
_diffrn_reflns_limit_l_min -21
_diffrn_reflns_number 5545
_diffrn_reflns_theta_full 69.93
_diffrn_reflns_theta_max 69.93
_diffrn_reflns_theta_min 4.25
_diffrn_standards_decay_% <5
_diffrn_standards_interval_time 60
_diffrn_standards_number 4
_exptl_absorpt_coefficient_mu 12.246
_exptl_absorpt_correction_T_max 0.94
_exptl_absorpt_correction_T_min 0.75
_exptl_absorpt_correction_type psi-scan
_exptl_crystal_colour colorless
_exptl_crystal_density_diffrn 1.611
_exptl_crystal_density_method 'not measured'
_exptl_crystal_description plate
_exptl_crystal_F_000 1096
_exptl_crystal_size_max 0.23
_exptl_crystal_size_mid 0.12
_exptl_crystal_size_min 0.08
_refine_diff_density_max 1.009
_refine_diff_density_min -0.545
_refine_diff_density_rms 0.091
_refine_ls_extinction_method none
_refine_ls_goodness_of_fit_ref 1.016
_refine_ls_hydrogen_treatment mixed
_refine_ls_matrix_type full
_refine_ls_number_parameters 262
_refine_ls_number_reflns 4296
_refine_ls_number_restraints 0
_refine_ls_restrained_S_all 1.016
_refine_ls_R_factor_all 0.0569
_refine_ls_R_factor_gt 0.0386
_refine_ls_shift/su_max 0.001
_refine_ls_shift/su_mean 0.000
_refine_ls_structure_factor_coef Fsqd
_refine_ls_weighting_details 'calc w=1/[\s^2^(Fo^2^)+(0.0608P)^2^+1.0463P] where P=(Fo^2^+2Fc^2^)/3'
_refine_ls_weighting_scheme calc
_refine_ls_wR_factor_gt 0.0949
_refine_ls_wR_factor_ref 0.1021
_reflns_number_gt 3436
_reflns_number_total 4296
_reflns_threshold_expression >2sigma(I)
_cod_data_source_file ic991371n_4.cif
_cod_data_source_block jm028,1
_cod_depositor_comments
;
The following automatic conversions were performed:

'_symmetry_cell_setting' tag value 'monoclinic P' was replaced with
'monoclinic' value as specified in the replacement file
'/home/robertas/cod-tools/perl-scripts/inputs/replacement_values.lst'.

'_exptl_absorpt_correction_type' tag value 'psi-scans' was replaced
with 'psi-scan' value as specified in the replacement file
'/home/robertas/cod-tools/perl-scripts/inputs/replacement_values.lst'.

Automatic conversion script
Id: cif_fix_values 3143 2015-03-26 13:38:13Z robertas 
;
_cod_original_cell_volume 2272.1(8)
_cod_database_code 4320992

loop_
_symmetry_equiv_pos_as_xyz
'x, y, z'
'-x, y+1/2, -z+1/2'
'-x, -y, -z'
'x, -y-1/2, z-1/2'

loop_
_atom_site_label
_atom_site_type_symbol
_atom_site_fract_x
_atom_site_fract_y
_atom_site_fract_z
_atom_site_U_iso_or_equiv
_atom_site_adp_type
_atom_site_occupancy
_atom_site_symmetry_multiplicity
_atom_site_calc_flag
_atom_site_refinement_flags
_atom_site_disorder_assembly
_atom_site_disorder_group
Sn1 Sn 0.71532(3) 0.34972(2) 0.169464(15) 0.04414(11) Uani 1 1 d . . .
P1 P 0.87986(9) 0.49173(8) 0.20867(6) 0.0380(2) Uani 1 1 d . . .
S1 S 0.73784(12) 0.32223(10) 0.31128(7) 0.0523(3) Uani 1 1 d . . .
S2 S 0.57683(11) 0.49657(11) 0.11403(7) 0.0589(3) Uani 1 1 d . . .
S3 S 0.90217(13) 0.28851(10) 0.10008(7) 0.0572(3) Uani 1 1 d . . .
C1 C 0.5804(5) 0.2274(5) 0.1354(3) 0.0614(13) Uani 1 1 d . . .
C2 C 0.5609(5) 0.1455(4) 0.1829(3) 0.0603(12) Uani 1 1 d . . .
H2 H 0.6085 0.1427 0.2317 0.072 Uiso 1 1 calc R . .
C3 C 0.4711(6) 0.0672(5) 0.1589(4) 0.0737(16) Uani 1 1 d . . .
H3 H 0.4568 0.0139 0.1924 0.088 Uiso 1 1 calc R . .
C4 C 0.4041(8) 0.0681(6) 0.0870(4) 0.111(3) Uani 1 1 d . . .
H4 H 0.3467 0.0143 0.0704 0.133 Uiso 1 1 calc R . .
C5 C 0.4217(11) 0.1487(8) 0.0392(5) 0.168(6) Uani 1 1 d . . .
H5 H 0.3750 0.1502 -0.0099 0.202 Uiso 1 1 calc R . .
C6 C 0.5092(9) 0.2288(7) 0.0635(4) 0.123(3) Uani 1 1 d . . .
H6 H 0.5193 0.2837 0.0307 0.147 Uiso 1 1 calc R . .
C11 C 0.8895(4) 0.3875(4) 0.3445(2) 0.0437(9) Uani 1 1 d . . .
C12 C 0.9520(4) 0.4633(3) 0.3044(2) 0.0406(9) Uani 1 1 d . . .
C13 C 1.0718(5) 0.5072(4) 0.3369(3) 0.0542(11) Uani 1 1 d . . .
H13 H 1.1143 0.5557 0.3092 0.065 Uiso 1 1 calc R . .
C14 C 1.1286(5) 0.4797(5) 0.4095(3) 0.0667(14) Uani 1 1 d . . .
H14 H 1.2082 0.5100 0.4312 0.080 Uiso 1 1 calc R . .
C15 C 1.0657(6) 0.4071(5) 0.4492(3) 0.0706(16) Uani 1 1 d . . .
H15 H 1.1032 0.3890 0.4985 0.085 Uiso 1 1 calc R . .
C16 C 0.9499(5) 0.3608(4) 0.4184(3) 0.0589(13) Uani 1 1 d . . .
H16 H 0.9104 0.3110 0.4464 0.071 Uiso 1 1 calc R . .
C21 C 0.6589(4) 0.6066(4) 0.1577(2) 0.0458(10) Uani 1 1 d . . .
C22 C 0.7860(4) 0.6083(4) 0.2012(2) 0.0434(9) Uani 1 1 d . . .
C23 C 0.8330(5) 0.6990(4) 0.2376(3) 0.0586(12) Uani 1 1 d . . .
H23 H 0.9165 0.6993 0.2670 0.070 Uiso 1 1 calc R . .
C24 C 0.7581(6) 0.7881(5) 0.2309(4) 0.0753(16) Uani 1 1 d . . .
H24 H 0.7899 0.8479 0.2560 0.090 Uiso 1 1 calc R . .
C25 C 0.6356(6) 0.7873(5) 0.1865(4) 0.0754(17) Uani 1 1 d . . .
H25 H 0.5853 0.8476 0.1809 0.090 Uiso 1 1 calc R . .
C26 C 0.5859(5) 0.6992(5) 0.1503(3) 0.0623(14) Uani 1 1 d . . .
H26 H 0.5029 0.7008 0.1204 0.075 Uiso 1 1 calc R . .
C31 C 1.0113(4) 0.3963(4) 0.1002(2) 0.0469(10) Uani 1 1 d . . .
C32 C 1.0044(4) 0.4864(3) 0.1439(2) 0.0417(9) Uani 1 1 d . . .
C33 C 1.0940(4) 0.5659(4) 0.1376(3) 0.0538(11) Uani 1 1 d . . .
H33 H 1.0878 0.6256 0.1661 0.065 Uiso 1 1 calc R . .
C34 C 1.1925(5) 0.5578(5) 0.0895(3) 0.0661(14) Uani 1 1 d . . .
H34 H 1.2521 0.6118 0.0853 0.079 Uiso 1 1 calc R . .
C35 C 1.2017(5) 0.4691(5) 0.0477(3) 0.0716(16) Uani 1 1 d . . .
H35 H 1.2691 0.4628 0.0160 0.086 Uiso 1 1 calc R . .
C36 C 1.1128(5) 0.3896(5) 0.0522(3) 0.0629(13) Uani 1 1 d . . .
H36 H 1.1201 0.3306 0.0230 0.076 Uiso 1 1 calc R . .

loop_
_atom_site_aniso_label
_atom_site_aniso_U_11
_atom_site_aniso_U_22
_atom_site_aniso_U_33
_atom_site_aniso_U_23
_atom_site_aniso_U_13
_atom_site_aniso_U_12
Sn1 0.03792(16) 0.05285(19) 0.04014(16) 0.00046(13) -0.00147(10) -0.00967(13)
P1 0.0298(5) 0.0451(6) 0.0372(5) 0.0033(4) -0.0038(4) -0.0014(4)
S1 0.0497(6) 0.0620(7) 0.0447(6) 0.0101(5) 0.0035(4) -0.0082(5)
S2 0.0373(5) 0.0756(8) 0.0587(7) 0.0016(6) -0.0147(5) -0.0004(5)
S3 0.0600(7) 0.0556(7) 0.0576(7) -0.0105(6) 0.0134(5) -0.0067(6)
C1 0.053(3) 0.076(4) 0.053(3) 0.000(3) -0.001(2) -0.024(3)
C2 0.066(3) 0.057(3) 0.058(3) -0.007(2) 0.010(2) -0.011(3)
C3 0.085(4) 0.061(3) 0.078(4) -0.003(3) 0.017(3) -0.025(3)
C4 0.117(6) 0.116(6) 0.094(5) 0.000(5) -0.014(4) -0.077(5)
C5 0.205(11) 0.195(10) 0.086(5) 0.028(6) -0.064(6) -0.151(9)
C6 0.149(7) 0.138(7) 0.069(4) 0.022(4) -0.035(4) -0.090(6)
C11 0.046(2) 0.047(2) 0.036(2) -0.0018(18) -0.0030(17) 0.0075(19)
C12 0.0367(19) 0.047(2) 0.0361(19) 0.0000(17) -0.0045(15) 0.0054(18)
C13 0.050(3) 0.059(3) 0.050(2) 0.000(2) -0.009(2) 0.001(2)
C14 0.061(3) 0.076(4) 0.056(3) -0.005(3) -0.023(2) 0.003(3)
C15 0.084(4) 0.074(4) 0.046(3) 0.005(3) -0.024(3) 0.013(3)
C16 0.072(3) 0.064(3) 0.037(2) 0.007(2) -0.007(2) 0.004(3)
C21 0.034(2) 0.058(3) 0.045(2) 0.010(2) 0.0037(17) 0.0017(19)
C22 0.037(2) 0.046(2) 0.046(2) 0.0093(19) 0.0014(17) 0.0027(18)
C23 0.048(2) 0.050(3) 0.074(3) -0.002(3) -0.006(2) -0.002(2)
C24 0.061(3) 0.055(3) 0.107(5) -0.002(3) 0.000(3) 0.008(3)
C25 0.062(3) 0.053(3) 0.111(5) 0.013(3) 0.011(3) 0.016(3)
C26 0.040(2) 0.074(4) 0.071(3) 0.025(3) 0.000(2) 0.009(2)
C31 0.038(2) 0.057(3) 0.044(2) 0.003(2) -0.0014(17) -0.002(2)
C32 0.0284(18) 0.053(2) 0.042(2) 0.0047(18) -0.0045(15) -0.0014(17)
C33 0.041(2) 0.062(3) 0.056(3) 0.004(2) -0.002(2) -0.007(2)
C34 0.043(2) 0.083(4) 0.073(3) 0.010(3) 0.007(2) -0.016(3)
C35 0.041(3) 0.108(5) 0.067(3) 0.007(3) 0.016(2) -0.007(3)
C36 0.054(3) 0.080(4) 0.056(3) -0.005(3) 0.012(2) 0.002(3)

loop_
_atom_type_symbol
_atom_type_description
_atom_type_scat_dispersion_real
_atom_type_scat_dispersion_imag
_atom_type_scat_source
C C 0.0181 0.0091 'International Tables Vol C Tables 4.2.6.8 and 6.1.1.4'
H H 0.0000 0.0000 'International Tables Vol C Tables 4.2.6.8 and 6.1.1.4'
P P 0.2955 0.4335 'International Tables Vol C Tables 4.2.6.8 and 6.1.1.4'
S S 0.3331 0.5567 'International Tables Vol C Tables 4.2.6.8 and 6.1.1.4'
Sn Sn 0.0259 5.4591 'International Tables Vol C Tables 4.2.6.8 and 6.1.1.4'

loop_
_geom_angle_atom_site_label_1
_geom_angle_atom_site_label_2
_geom_angle_atom_site_label_3
_geom_angle
_geom_angle_site_symmetry_1
_geom_angle_site_symmetry_3
_geom_angle_publ_flag
C1 Sn1 S3 96.66(16) . . ?
C1 Sn1 S2 98.97(16) . . ?
S3 Sn1 S2 118.21(5) . . ?
C1 Sn1 S1 98.71(14) . . ?
S3 Sn1 S1 117.34(5) . . ?
S2 Sn1 S1 118.57(5) . . ?
C1 Sn1 P1 178.50(16) . . ?
S3 Sn1 P1 81.90(4) . . ?
S2 Sn1 P1 82.09(4) . . ?
S1 Sn1 P1 81.66(4) . . ?
C22 P1 C12 113.3(2) . . ?
C22 P1 C32 113.0(2) . . ?
C12 P1 C32 110.73(18) . . ?
C22 P1 Sn1 106.22(15) . . ?
C12 P1 Sn1 106.51(15) . . ?
C32 P1 Sn1 106.51(15) . . ?
C11 S1 Sn1 103.25(15) . . ?
C21 S2 Sn1 103.89(15) . . ?
C31 S3 Sn1 104.42(16) . . ?
C6 C1 C2 117.9(5) . . ?
C6 C1 Sn1 119.5(5) . . ?
C2 C1 Sn1 122.6(4) . . ?
C1 C2 C3 121.0(5) . . ?
C4 C3 C2 120.4(6) . . ?
C3 C4 C5 119.5(6) . . ?
C4 C5 C6 120.4(7) . . ?
C1 C6 C5 120.7(7) . . ?
C12 C11 C16 117.8(4) . . ?
C12 C11 S1 126.0(3) . . ?
C16 C11 S1 116.1(4) . . ?
C13 C12 C11 120.0(4) . . ?
C13 C12 P1 122.3(3) . . ?
C11 C12 P1 117.5(3) . . ?
C14 C13 C12 120.9(5) . . ?
C15 C14 C13 118.9(5) . . ?
C16 C15 C14 121.7(5) . . ?
C15 C16 C11 120.6(5) . . ?
C26 C21 C22 117.7(5) . . ?
C26 C21 S2 116.0(4) . . ?
C22 C21 S2 126.2(4) . . ?
C23 C22 C21 119.8(4) . . ?
C23 C22 P1 122.5(3) . . ?
C21 C22 P1 117.6(4) . . ?
C24 C23 C22 121.3(5) . . ?
C25 C24 C23 119.0(6) . . ?
C24 C25 C26 121.2(5) . . ?
C25 C26 C21 120.9(5) . . ?
C36 C31 C32 117.8(4) . . ?
C36 C31 S3 116.4(4) . . ?
C32 C31 S3 125.8(3) . . ?
C33 C32 C31 120.1(4) . . ?
C33 C32 P1 122.3(4) . . ?
C31 C32 P1 117.6(3) . . ?
C34 C33 C32 120.9(5) . . ?
C35 C34 C33 119.2(5) . . ?
C36 C35 C34 120.9(5) . . ?
C35 C36 C31 120.9(5) . . ?

loop_
_geom_bond_atom_site_label_1
_geom_bond_atom_site_label_2
_geom_bond_distance
_geom_bond_site_symmetry_2
_geom_bond_publ_flag
Sn1 C1 2.126(5) . ?
Sn1 S3 2.4873(14) . ?
Sn1 S2 2.4883(14) . ?
Sn1 S1 2.4972(12) . ?
Sn1 P1 2.5161(11) . ?
P1 C22 1.781(4) . ?
P1 C12 1.786(4) . ?
P1 C32 1.789(4) . ?
S1 C11 1.779(5) . ?
S2 C21 1.777(5) . ?
S3 C31 1.777(5) . ?
C1 C6 1.372(8) . ?
C1 C2 1.381(7) . ?
C2 C3 1.390(7) . ?
C3 C4 1.356(9) . ?
C4 C5 1.366(11) . ?
C5 C6 1.395(9) . ?
C11 C12 1.402(6) . ?
C11 C16 1.407(6) . ?
C12 C13 1.389(6) . ?
C13 C14 1.379(6) . ?
C14 C15 1.372(8) . ?
C15 C16 1.362(7) . ?
C21 C26 1.406(7) . ?
C21 C22 1.406(6) . ?
C22 C23 1.394(7) . ?
C23 C24 1.379(7) . ?
C24 C25 1.374(8) . ?
C25 C26 1.374(8) . ?
C31 C36 1.400(6) . ?
C31 C32 1.406(6) . ?
C32 C33 1.383(6) . ?
C33 C34 1.380(7) . ?
C34 C35 1.375(8) . ?
C35 C36 1.373(8) . ?

loop_
_geom_torsion_atom_site_label_1
_geom_torsion_atom_site_label_2
_geom_torsion_atom_site_label_3
_geom_torsion_atom_site_label_4
_geom_torsion
_geom_torsion_site_symmetry_1
_geom_torsion_site_symmetry_2
_geom_torsion_site_symmetry_3
_geom_torsion_site_symmetry_4
_geom_torsion_publ_flag
C1 Sn1 P1 C22 152(6) . . . . ?
S3 Sn1 P1 C22 137.37(15) . . . . ?
S2 Sn1 P1 C22 17.25(15) . . . . ?
S1 Sn1 P1 C22 -103.31(15) . . . . ?
C1 Sn1 P1 C12 -87(6) . . . . ?
S3 Sn1 P1 C12 -101.55(15) . . . . ?
S2 Sn1 P1 C12 138.33(15) . . . . ?
S1 Sn1 P1 C12 17.78(14) . . . . ?
C1 Sn1 P1 C32 31(6) . . . . ?
S3 Sn1 P1 C32 16.67(14) . . . . ?
S2 Sn1 P1 C32 -103.45(14) . . . . ?
S1 Sn1 P1 C32 135.99(14) . . . . ?
C1 Sn1 S1 C11 160.1(2) . . . . ?
S3 Sn1 S1 C11 57.94(16) . . . . ?
S2 Sn1 S1 C11 -94.61(16) . . . . ?
P1 Sn1 S1 C11 -18.40(16) . . . . ?
C1 Sn1 S2 C21 166.3(2) . . . . ?
S3 Sn1 S2 C21 -91.13(15) . . . . ?
S1 Sn1 S2 C21 61.18(15) . . . . ?
P1 Sn1 S2 C21 -14.79(15) . . . . ?
C1 Sn1 S3 C31 165.6(2) . . . . ?
S2 Sn1 S3 C31 61.63(16) . . . . ?
S1 Sn1 S3 C31 -91.03(16) . . . . ?
P1 Sn1 S3 C31 -14.83(15) . . . . ?
S3 Sn1 C1 C6 -79.2(7) . . . . ?
S2 Sn1 C1 C6 40.8(7) . . . . ?
S1 Sn1 C1 C6 161.8(6) . . . . ?
P1 Sn1 C1 C6 -94(6) . . . . ?
S3 Sn1 C1 C2 100.9(5) . . . . ?
S2 Sn1 C1 C2 -139.1(5) . . . . ?
S1 Sn1 C1 C2 -18.2(5) . . . . ?
P1 Sn1 C1 C2 86(6) . . . . ?
C6 C1 C2 C3 -0.4(10) . . . . ?
Sn1 C1 C2 C3 179.5(4) . . . . ?
C1 C2 C3 C4 2.3(10) . . . . ?
C2 C3 C4 C5 -2.5(14) . . . . ?
C3 C4 C5 C6 0.9(18) . . . . ?
C2 C1 C6 C5 -1.1(14) . . . . ?
Sn1 C1 C6 C5 178.9(9) . . . . ?
C4 C5 C6 C1 0.9(18) . . . . ?
Sn1 S1 C11 C12 19.2(4) . . . . ?
Sn1 S1 C11 C16 -161.7(3) . . . . ?
C16 C11 C12 C13 1.9(7) . . . . ?
S1 C11 C12 C13 -179.1(4) . . . . ?
C16 C11 C12 P1 176.6(4) . . . . ?
S1 C11 C12 P1 -4.4(5) . . . . ?
C22 P1 C12 C13 -82.2(4) . . . . ?
C32 P1 C12 C13 46.0(4) . . . . ?
Sn1 P1 C12 C13 161.4(3) . . . . ?
C22 P1 C12 C11 103.2(4) . . . . ?
C32 P1 C12 C11 -128.6(3) . . . . ?
Sn1 P1 C12 C11 -13.2(4) . . . . ?
C11 C12 C13 C14 -2.1(7) . . . . ?
P1 C12 C13 C14 -176.6(4) . . . . ?
C12 C13 C14 C15 0.8(8) . . . . ?
C13 C14 C15 C16 0.8(9) . . . . ?
C14 C15 C16 C11 -1.0(9) . . . . ?
C12 C11 C16 C15 -0.3(7) . . . . ?
S1 C11 C16 C15 -179.5(4) . . . . ?
Sn1 S2 C21 C26 -166.1(3) . . . . ?
Sn1 S2 C21 C22 10.9(4) . . . . ?
C26 C21 C22 C23 2.5(6) . . . . ?
S2 C21 C22 C23 -174.5(4) . . . . ?
C26 C21 C22 P1 -178.6(3) . . . . ?
S2 C21 C22 P1 4.5(5) . . . . ?
C12 P1 C22 C23 45.2(5) . . . . ?
C32 P1 C22 C23 -81.8(4) . . . . ?
Sn1 P1 C22 C23 161.8(4) . . . . ?
C12 P1 C22 C21 -133.8(3) . . . . ?
C32 P1 C22 C21 99.3(4) . . . . ?
Sn1 P1 C22 C21 -17.2(4) . . . . ?
C21 C22 C23 C24 -1.0(8) . . . . ?
P1 C22 C23 C24 -179.9(5) . . . . ?
C22 C23 C24 C25 -0.9(9) . . . . ?
C23 C24 C25 C26 1.3(10) . . . . ?
C24 C25 C26 C21 0.2(9) . . . . ?
C22 C21 C26 C25 -2.1(7) . . . . ?
S2 C21 C26 C25 175.2(5) . . . . ?
Sn1 S3 C31 C36 -168.3(4) . . . . ?
Sn1 S3 C31 C32 11.7(4) . . . . ?
C36 C31 C32 C33 1.4(6) . . . . ?
S3 C31 C32 C33 -178.6(3) . . . . ?
C36 C31 C32 P1 -176.9(4) . . . . ?
S3 C31 C32 P1 3.0(5) . . . . ?
C22 P1 C32 C33 49.5(4) . . . . ?
C12 P1 C32 C33 -78.9(4) . . . . ?
Sn1 P1 C32 C33 165.7(3) . . . . ?
C22 P1 C32 C31 -132.2(3) . . . . ?
C12 P1 C32 C31 99.4(3) . . . . ?
Sn1 P1 C32 C31 -16.0(3) . . . . ?
C31 C32 C33 C34 -1.0(7) . . . . ?
P1 C32 C33 C34 177.3(4) . . . . ?
C32 C33 C34 C35 -0.4(8) . . . . ?
C33 C34 C35 C36 1.3(9) . . . . ?
C34 C35 C36 C31 -0.8(9) . . . . ?
C32 C31 C36 C35 -0.5(8) . . . . ?
S3 C31 C36 C35 179.5(4) . . . . ?
